data_4305230
loop_
_publ_author_name
'Stefan Tampier'
'Rainer M\"uller'
'Andrea Thorn'
'Eike H\"ubner'
'Nicolai Burzlaff'

_publ_contact_author 'Burzlaff, Nicolai'
_publ_contact_author_email burzlaff@chemie.uni-erlangen.de
_publ_section_title
;
Synthesis, Structure, and Reactivity of Ruthenium Carboxylato and
2-Oxocarboxylato Complexes Bearing the Bis(3,5-dimethylpyrazol-1-yl)acetato
Ligand
;
_journal_name_full 'Inorganic Chemistry'
_journal_page_first 9624
_journal_page_last 9641
_journal_paper_doi 10.1021/ic8000224
_journal_volume 47
_journal_year 2008
_chemical_compound_source 'synthesis as decribed'
_chemical_formula_moiety 'C39 H40 N5 O5 P Ru, C H2 Cl2'
_chemical_formula_sum 'C40 H42 Cl2 N5 O5 P Ru'
_chemical_formula_weight 875.73
_chemical_name_systematic
;
 ?
;
_space_group_IT_number 2
_symmetry_cell_setting triclinic
_symmetry_Int_Tables_number 2
_symmetry_space_group_name_Hall '-P 1'
_symmetry_space_group_name_H-M 'P -1'
_atom_sites_solution_hydrogens geom
_atom_sites_solution_primary direct
_atom_sites_solution_secondary difmap
_audit_creation_date 2007-03-14T16:25:08-00:00
_audit_creation_method 'WinGX routine CIF_UPDATE'
_cell_angle_alpha 87.39(10)
_cell_angle_beta 73.93(13)
_cell_angle_gamma 74.72(9)
_cell_formula_units_Z 2
_cell_length_a 10.403(14)
_cell_length_b 14.176(10)
_cell_length_c 14.692(19)
_cell_measurement_reflns_used 25
_cell_measurement_temperature 123(2)
_cell_measurement_theta_max 10.110
_cell_measurement_theta_min 6.126
_cell_measurement_wavelength 0.71073
_cell_volume 2008(4)
_computing_cell_refinement 'CAD4 Express (Enraf Nonius, 1994)'
_computing_data_collection 'CAD4 Express (Enraf Nonius, 1994)'
_computing_data_reduction 'XCAD4 (Harms & Wocadlo, 1995)'
_computing_molecular_graphics 'Ortep-3 for windows (Farrugia, 1997)'
_computing_publication_material 'WinGX publication routines (Farrugia, 1999)'
_computing_structure_refinement 'SHELXL-97 (Sheldrick, 1997)'
_computing_structure_solution 'SHELXS-97 (Sheldrick, 1997)'
_diffrn_ambient_temperature 123(2)
_diffrn_detector 'scintillation LiI'
_diffrn_detector_dtime 1.195
_diffrn_measured_fraction_theta_full 0.997
_diffrn_measured_fraction_theta_max 0.997
_diffrn_measurement_device '\k-geometry diffractometer'
_diffrn_measurement_device_type 'Enraf Nonius CAD4'
_diffrn_measurement_method 'non-profiled omega scans'
_diffrn_orient_matrix_type
;
  x-axis points to radiation source
  the matrix is specified in reciprocal space
;
_diffrn_orient_matrix_UB_11 0.077449
_diffrn_orient_matrix_UB_12 -0.001455
_diffrn_orient_matrix_UB_13 0.028446
_diffrn_orient_matrix_UB_21 -0.028118
_diffrn_orient_matrix_UB_22 -0.050984
_diffrn_orient_matrix_UB_23 0.044631
_diffrn_orient_matrix_UB_31 0.063074
_diffrn_orient_matrix_UB_32 -0.052396
_diffrn_orient_matrix_UB_33 -0.047185
_diffrn_radiation_monochromator graphite
_diffrn_radiation_probe x-ray
_diffrn_radiation_type MoK\a
_diffrn_radiation_wavelength 0.71073
_diffrn_reflns_av_R_equivalents 0.0418
_diffrn_reflns_av_unetI/netI 0.0551
_diffrn_reflns_limit_h_max 13
_diffrn_reflns_limit_h_min 0
_diffrn_reflns_limit_k_max 18
_diffrn_reflns_limit_k_min -17
_diffrn_reflns_limit_l_max 18
_diffrn_reflns_limit_l_min -18
_diffrn_reflns_number 9208
_diffrn_reflns_theta_full 26.98
_diffrn_reflns_theta_max 26.98
_diffrn_reflns_theta_min 2.04
_diffrn_source 'Enraf Nonius FR590'
_diffrn_standards_decay_% 5
_diffrn_standards_interval_time 60
_diffrn_standards_number 2
_exptl_absorpt_coefficient_mu 0.613
_exptl_absorpt_correction_T_max 0.832
_exptl_absorpt_correction_T_min 0.6011
_exptl_absorpt_correction_type refdelf
_exptl_absorpt_process_details
;
        Walker, N. & Stuart, D (1983) Acta. Cryst. A39, 158-166
;
_exptl_crystal_colour yellow
_exptl_crystal_density_diffrn 1.449
_exptl_crystal_density_method 'not measured'
_exptl_crystal_description cube
_exptl_crystal_F_000 900
_exptl_crystal_size_max 0.75
_exptl_crystal_size_mid 0.5
_exptl_crystal_size_min 0.3
_refine_diff_density_max 1.263
_refine_diff_density_min -1.015
_refine_diff_density_rms 0.096
_refine_ls_extinction_method none
_refine_ls_goodness_of_fit_ref 1.037
_refine_ls_hydrogen_treatment constr
_refine_ls_matrix_type full
_refine_ls_number_parameters 694
_refine_ls_number_reflns 8732
_refine_ls_number_restraints 114
_refine_ls_restrained_S_all 1.036
_refine_ls_R_factor_all 0.0688
_refine_ls_R_factor_gt 0.0469
_refine_ls_shift/su_max 0.002
_refine_ls_shift/su_mean 0
_refine_ls_structure_factor_coef Fsqd
_refine_ls_weighting_details 'calc w=1/[\s^2^(Fo^2^)+(0.0643P)^2^+0.7429P] where P=(Fo^2^+2Fc^2^)/3'
_refine_ls_weighting_scheme calc
_refine_ls_wR_factor_gt 0.1076
_refine_ls_wR_factor_ref 0.1169
_reflns_number_gt 6925
_reflns_number_total 8732
_reflns_threshold_expression >2sigma(I)
_cod_data_source_file ic8000224-file002_4.cif
_cod_data_source_block complex8b
_cod_database_code 4305230

loop_
_symmetry_equiv_pos_as_xyz
'x, y, z'
'-x, -y, -z'

loop_
_atom_site_label
_atom_site_type_symbol
_atom_site_fract_x
_atom_site_fract_y
_atom_site_fract_z
_atom_site_U_iso_or_equiv
_atom_site_adp_type
_atom_site_occupancy
_atom_site_symmetry_multiplicity
_atom_site_calc_flag
_atom_site_refinement_flags
_atom_site_disorder_assembly
_atom_site_disorder_group
Ru1 Ru 0.74259(3) 1.82919(2) 0.740820(19) 0.01971(9) Uani 1 1 d . C .
O3 O 0.6878(2) 1.77309(18) 0.63148(17) 0.0279(5) Uani 1 1 d . . .
O4 O 0.8011(3) 1.8351(2) 0.49741(19) 0.0401(7) Uani 1 1 d . . .
C41 C 0.7248(3) 1.7866(3) 0.5424(3) 0.0283(8) Uani 1 1 d D A .
C42 C 0.6586(4) 1.7321(3) 0.4881(3) 0.0373(9) Uani 1 1 d D . .
O5A O 0.542(2) 1.7648(16) 0.4846(13) 0.033(3) Uani 0.5 1 d PDU A 1
C43A C 0.7280(8) 1.6277(6) 0.4577(7) 0.0408(19) Uani 0.5 1 d PDU A 1
H43A H 0.7511 1.5918 0.5113 0.049 Uiso 0.5 1 calc PR A 1
H43B H 0.8139 1.6245 0.409 0.049 Uiso 0.5 1 calc PR A 1
C44A C 0.6390(9) 1.5782(7) 0.4196(8) 0.053(3) Uani 0.5 1 d PDU A 1
H44A H 0.6892 1.5117 0.4007 0.08 Uiso 0.5 1 calc PR A 1
H44B H 0.6167 1.6127 0.3659 0.08 Uiso 0.5 1 calc PR A 1
H44C H 0.555 1.5791 0.4681 0.08 Uiso 0.5 1 calc PR A 1
O5B O 0.535(3) 1.7483(17) 0.5050(14) 0.040(4) Uani 0.5 1 d PDU A 2
C43B C 0.7710(8) 1.6682(6) 0.3989(6) 0.0377(18) Uani 0.5 1 d PDU A 2
H43C H 0.8194 1.711 0.3582 0.045 Uiso 0.5 1 calc PR A 2
H43D H 0.8387 1.6197 0.4221 0.045 Uiso 0.5 1 calc PR A 2
C44B C 0.7097(10) 1.6160(8) 0.3400(7) 0.059(3) Uani 0.5 1 d PDU A 2
H44D H 0.7827 1.5791 0.2891 0.089 Uiso 0.5 1 calc PR A 2
H44E H 0.6452 1.6634 0.3144 0.089 Uiso 0.5 1 calc PR A 2
H44F H 0.6625 1.5727 0.3793 0.089 Uiso 0.5 1 calc PR A 2
N1 N 0.5308(3) 1.8720(2) 0.8117(2) 0.0250(6) Uani 1 1 d . . .
C35 C 0.2973(3) 1.8615(3) 0.8362(3) 0.0322(8) Uani 1 1 d . . .
H35 H 0.2357 1.8335 0.8188 0.039 Uiso 1 1 calc R . .
C36 C 0.4378(3) 1.8338(3) 0.7886(3) 0.0272(7) Uani 1 1 d . . .
H36 H 0.4686 1.7874 0.7392 0.033 Uiso 1 1 calc R . .
C31 C 0.4836(4) 1.9408(3) 0.8812(3) 0.0333(8) Uani 1 1 d . . .
H32 H 0.5467 1.9688 0.8965 0.04 Uiso 1 1 calc R . .
C34 C 0.2498(3) 1.9307(3) 0.9094(3) 0.0336(9) Uani 1 1 d . . .
H34 H 0.1565 1.9491 0.9429 0.04 Uiso 1 1 calc R . .
C32 C 0.3445(4) 1.9722(3) 0.9316(3) 0.0353(9) Uani 1 1 d . . .
H33 H 0.3155 2.0202 0.9793 0.042 Uiso 1 1 calc R . .
O1 O 0.7923(2) 1.88917(17) 0.85124(15) 0.0228(5) Uani 1 1 d . . .
N21 N 0.9511(3) 1.8041(2) 0.66512(18) 0.0210(6) Uani 1 1 d . . .
N11 N 0.7192(3) 1.9713(2) 0.68575(18) 0.0207(6) Uani 1 1 d . . .
N22 N 1.0121(3) 1.8782(2) 0.66947(18) 0.0207(6) Uani 1 1 d . . .
C1 C 0.9323(3) 1.9658(3) 0.7265(2) 0.0217(7) Uani 1 1 d . . .
H1 H 0.9935 2.0087 0.7228 0.026 Uiso 1 1 calc R . .
N12 N 0.8185(3) 2.0178(2) 0.68950(19) 0.0212(6) Uani 1 1 d . . .
C23 C 1.1734(3) 1.7652(3) 0.5777(2) 0.0287(8) Uani 1 1 d . . .
H23 H 1.2573 1.7296 0.5384 0.034 Uiso 1 1 calc R . .
C12 C 0.6283(3) 2.0372(2) 0.6512(2) 0.0213(7) Uani 1 1 d . . .
C22 C 1.0500(3) 1.7350(3) 0.6080(2) 0.0247(7) Uani 1 1 d . . .
C11 C 0.5025(3) 2.0149(3) 0.6354(2) 0.0243(7) Uani 1 1 d . . .
H11A H 0.5244 1.9473 0.6165 0.036 Uiso 1 1 calc R . .
H11B H 0.4742 2.0554 0.5865 0.036 Uiso 1 1 calc R . .
H11C H 0.4286 2.0278 0.693 0.036 Uiso 1 1 calc R . .
C13 C 0.6689(3) 2.1242(2) 0.6334(2) 0.0217(7) Uani 1 1 d . . .
H13 H 0.6222 2.1808 0.6096 0.026 Uiso 1 1 calc R . .
C24 C 1.1472(3) 1.8565(3) 0.6166(2) 0.0253(7) Uani 1 1 d . . .
C14 C 0.7908(3) 2.1103(2) 0.6578(2) 0.0218(7) Uani 1 1 d . . .
C2 C 0.8824(3) 1.9389(2) 0.8320(2) 0.0219(7) Uani 1 1 d . . .
O2 O 0.9337(2) 1.9659(2) 0.88872(16) 0.0342(6) Uani 1 1 d . . .
C25 C 1.2347(3) 1.9264(3) 0.6066(2) 0.0312(8) Uani 1 1 d . . .
H25A H 1.197 1.9835 0.5751 0.047 Uiso 1 1 calc R . .
H25B H 1.3274 1.8957 0.5701 0.047 Uiso 1 1 calc R . .
H25C H 1.236 1.9451 0.6683 0.047 Uiso 1 1 calc R . .
C21 C 1.0238(4) 1.6428(3) 0.5828(2) 0.0301(8) Uani 1 1 d . . .
H21A H 0.9278 1.645 0.6099 0.045 Uiso 1 1 calc R . .
H21B H 1.0802 1.5883 0.6072 0.045 Uiso 1 1 calc R . .
H21C H 1.0465 1.6356 0.5152 0.045 Uiso 1 1 calc R . .
C15 C 0.8829(4) 2.1763(3) 0.6524(3) 0.0323(8) Uani 1 1 d . . .
H15A H 0.8911 2.1863 0.7145 0.048 Uiso 1 1 calc R . .
H15B H 0.8441 2.238 0.628 0.048 Uiso 1 1 calc R . .
H15C H 0.973 2.1469 0.611 0.048 Uiso 1 1 calc R . .
Cl1 Cl 0.90319(19) 2.27477(11) 0.91607(11) 0.0819(5) Uani 1 1 d D . .
Cl2A Cl 1.1542(3) 2.1728(2) 0.7997(3) 0.0626(8) Uani 0.5 1 d PD B 1
C3A C 1.0389(14) 2.1777(13) 0.9136(10) 0.092(7) Uani 0.5 1 d PDU B 1
H3A1 H 1.0086 2.1181 0.9252 0.111 Uiso 0.5 1 calc PR B 1
H3A2 H 1.0834 2.1858 0.9616 0.111 Uiso 0.5 1 calc PR B 1
Cl2B Cl 1.1328(2) 2.13298(19) 0.77988(15) 0.0370(5) Uani 0.5 1 d PD B 2
C3B C 1.0190(11) 2.1610(7) 0.8957(7) 0.035(3) Uani 0.5 1 d PDU B 2
H3B1 H 0.9664 2.1124 0.9108 0.042 Uiso 0.5 1 calc PR B 2
H3B2 H 1.075 2.1538 0.9398 0.042 Uiso 0.5 1 calc PR B 2
P1 P 0.76194(8) 1.68588(6) 0.82248(6) 0.02032(18) Uani 1 1 d . . .
C50A C 0.6748(12) 1.7176(8) 0.9447(8) 0.024(2) Uani 0.5 1 d PU C 1
C51A C 0.5298(8) 1.7400(6) 0.9766(5) 0.0375(18) Uani 0.5 1 d PU C 1
H51A H 0.4796 1.7311 0.9357 0.045 Uiso 0.5 1 calc PR C 1
C52A C 0.4596(9) 1.7755(6) 1.0692(6) 0.0421(19) Uani 0.5 1 d PU C 1
H52A H 0.3632 1.7919 1.0894 0.051 Uiso 0.5 1 calc PR C 1
C53A C 0.5353(18) 1.7861(13) 1.1306(9) 0.042(3) Uani 0.5 1 d PU C 1
H53A H 0.4898 1.8103 1.1922 0.05 Uiso 0.5 1 calc PR C 1
C54A C 0.6762(10) 1.7612(6) 1.1009(5) 0.0414(19) Uani 0.5 1 d PU C 1
H54A H 0.7262 1.7655 1.1434 0.05 Uiso 0.5 1 calc PR C 1
C55A C 0.7467(8) 1.7295(5) 1.0081(5) 0.0286(15) Uani 0.5 1 d PU C 1
H55A H 0.8429 1.7161 0.9883 0.034 Uiso 0.5 1 calc PR C 1
C50B C 0.6371(10) 1.6946(8) 0.9461(7) 0.021(2) Uani 0.5 1 d PU C 2
C55B C 0.6405(8) 1.7637(6) 1.0086(5) 0.0294(15) Uani 0.5 1 d PU C 2
H55B H 0.7006 1.8036 0.9895 0.035 Uiso 0.5 1 calc PR C 2
C54B C 0.5514(16) 1.7728(13) 1.1016(8) 0.036(3) Uani 0.5 1 d PU C 2
H54B H 0.5536 1.819 1.1437 0.043 Uiso 0.5 1 calc PR C 2
C53B C 0.4629(8) 1.7157(6) 1.1307(5) 0.0379(18) Uani 0.5 1 d PU C 2
H53B H 0.4043 1.7232 1.192 0.046 Uiso 0.5 1 calc PR C 2
C52B C 0.4600(8) 1.6467(6) 1.0692(6) 0.0393(18) Uani 0.5 1 d PU C 2
H52B H 0.3999 1.6069 1.0895 0.047 Uiso 0.5 1 calc PR C 2
C51B C 0.5458(8) 1.6354(6) 0.9768(5) 0.0331(16) Uani 0.5 1 d PU C 2
H51B H 0.5424 1.5888 0.9356 0.04 Uiso 0.5 1 calc PR C 2
C60A C 0.9362(11) 1.6163(7) 0.8197(6) 0.0233(19) Uani 0.5 1 d PU C 1
C61A C 0.9803(7) 1.5137(5) 0.8118(5) 0.0305(15) Uani 0.5 1 d PU C 1
H61A H 0.9202 1.4786 0.8034 0.037 Uiso 0.5 1 calc PR C 1
C62A C 1.1131(8) 1.4637(6) 0.8165(6) 0.0383(18) Uani 0.5 1 d PU C 1
H62A H 1.1409 1.3958 0.8106 0.046 Uiso 0.5 1 calc PR C 1
C63A C 1.2041(7) 1.5145(6) 0.8298(6) 0.0360(17) Uani 0.5 1 d PU C 1
H63A H 1.2938 1.4822 0.8312 0.043 Uiso 0.5 1 calc PR C 1
C64A C 1.157(3) 1.612(3) 0.841(3) 0.044(6) Uani 0.5 1 d PU C 1
H64A H 1.2132 1.6474 0.8546 0.053 Uiso 0.5 1 calc PR C 1
C65A C 1.034(3) 1.659(2) 0.832(2) 0.025(4) Uani 0.5 1 d PU C 1
H65A H 1.0122 1.7268 0.8343 0.03 Uiso 0.5 1 calc PR C 1
C60B C 0.9231(10) 1.6286(7) 0.8601(6) 0.0189(17) Uani 0.5 1 d PU C 2
C61B C 0.9274(7) 1.5478(5) 0.9189(5) 0.0302(15) Uani 0.5 1 d PU C 2
H61B H 0.8479 1.5263 0.9434 0.036 Uiso 0.5 1 calc PR C 2
C62B C 1.0490(8) 1.4997(6) 0.9410(5) 0.0354(17) Uani 0.5 1 d PU . 2
H62B H 1.0506 1.4463 0.9803 0.042 Uiso 0.5 1 calc PR . 2
C63B C 1.1694(8) 1.5313(6) 0.9041(6) 0.0336(16) Uani 0.5 1 d PU C 2
H63B H 1.2511 1.4976 0.918 0.04 Uiso 0.5 1 calc PR C 2
C64B C 1.169(3) 1.616(2) 0.844(2) 0.023(3) Uani 0.5 1 d PU C 2
H64B H 1.2494 1.6356 0.8185 0.028 Uiso 0.5 1 calc PR C 2
C65B C 1.039(3) 1.669(2) 0.826(2) 0.023(4) Uani 0.5 1 d PU C 2
H65B H 1.0312 1.7272 0.7941 0.028 Uiso 0.5 1 calc PR C 2
C70A C 0.6830(10) 1.5909(8) 0.7986(7) 0.024(2) Uani 0.5 1 d PU C 1
C71A C 0.6625(11) 1.5777(7) 0.7110(7) 0.035(2) Uani 0.5 1 d PU C 1
H71A H 0.6835 1.6205 0.6626 0.042 Uiso 0.5 1 calc PR C 1
C72A C 0.612(3) 1.502(3) 0.696(3) 0.043(7) Uani 0.5 1 d PU C 1
H72A H 0.606 1.4917 0.6351 0.051 Uiso 0.5 1 calc PR C 1
C73A C 0.5688(10) 1.4424(7) 0.7651(7) 0.048(2) Uani 0.5 1 d PU C 1
H73A H 0.53 1.3938 0.7531 0.058 Uiso 0.5 1 calc PR C 1
C74A C 0.5835(8) 1.4543(7) 0.8539(6) 0.044(2) Uani 0.5 1 d PU C 1
H74A H 0.555 1.4136 0.9025 0.053 Uiso 0.5 1 calc PR C 1
C75A C 0.6418(8) 1.5283(6) 0.8703(5) 0.0374(18) Uani 0.5 1 d PU C 1
H75A H 0.6533 1.5357 0.9299 0.045 Uiso 0.5 1 calc PR C 1
C70B C 0.7335(10) 1.5817(8) 0.7695(7) 0.024(2) Uani 0.5 1 d PU C 2
C71B C 0.6083(10) 1.5902(7) 0.7517(7) 0.031(2) Uani 0.5 1 d PU C 2
H71B H 0.5366 1.6457 0.7746 0.037 Uiso 0.5 1 calc PR C 2
C72B C 0.583(3) 1.517(3) 0.699(3) 0.032(3) Uani 0.5 1 d PU C 2
H72B H 0.4981 1.5253 0.6863 0.038 Uiso 0.5 1 calc PR C 2
C73B C 0.6926(9) 1.4336(7) 0.6689(5) 0.0324(16) Uani 0.5 1 d PU C 2
H73B H 0.6804 1.3836 0.636 0.039 Uiso 0.5 1 calc PR C 2
C74B C 0.8195(7) 1.4242(6) 0.6874(5) 0.0309(15) Uani 0.5 1 d PU C 2
H74B H 0.8909 1.368 0.6666 0.037 Uiso 0.5 1 calc PR C 2
C75B C 0.8414(7) 1.4976(5) 0.7363(5) 0.0245(13) Uani 0.5 1 d PU C 2
H75B H 0.9273 1.4909 0.747 0.029 Uiso 0.5 1 calc PR C 2

loop_
_atom_site_aniso_label
_atom_site_aniso_U_11
_atom_site_aniso_U_22
_atom_site_aniso_U_33
_atom_site_aniso_U_23
_atom_site_aniso_U_13
_atom_site_aniso_U_12
Ru1 0.01022(12) 0.02623(15) 0.02117(14) 0.00402(10) -0.00070(9) -0.00657(9)
O3 0.0205(12) 0.0306(13) 0.0343(14) -0.0015(11) -0.0074(10) -0.0095(10)
O4 0.0360(15) 0.0532(18) 0.0306(14) -0.0034(12) -0.0005(12) -0.0194(13)
C41 0.0179(16) 0.0278(18) 0.035(2) -0.0081(15) -0.0063(15) 0.0012(14)
C42 0.036(2) 0.027(2) 0.055(3) -0.0071(17) -0.027(2) -0.0016(16)
O5A 0.026(5) 0.046(6) 0.027(7) 0.008(5) -0.012(5) -0.003(4)
C43A 0.030(4) 0.037(5) 0.054(5) -0.015(4) -0.010(4) -0.004(3)
C44A 0.043(5) 0.039(5) 0.082(7) -0.030(5) -0.020(5) -0.009(4)
O5B 0.040(5) 0.062(9) 0.030(8) 0.011(5) -0.018(5) -0.028(5)
C43B 0.040(5) 0.040(5) 0.033(4) -0.007(4) -0.009(4) -0.010(4)
C44B 0.053(6) 0.074(7) 0.049(6) -0.035(5) -0.013(5) -0.007(5)
N1 0.0124(13) 0.0282(15) 0.0312(15) 0.0078(12) -0.0006(11) -0.0069(11)
C35 0.0155(16) 0.039(2) 0.043(2) 0.0196(17) -0.0062(15) -0.0137(15)
C36 0.0184(16) 0.0330(19) 0.0302(18) 0.0128(15) -0.0037(14) -0.0118(14)
C31 0.0181(17) 0.034(2) 0.043(2) 0.0001(17) 0.0001(15) -0.0067(15)
C34 0.0127(15) 0.038(2) 0.042(2) 0.0165(17) 0.0023(15) -0.0047(14)
C32 0.0191(17) 0.037(2) 0.041(2) 0.0063(17) 0.0031(16) -0.0043(15)
O1 0.0152(11) 0.0320(13) 0.0198(11) 0.0053(9) -0.0012(9) -0.0083(9)
N21 0.0149(13) 0.0297(15) 0.0186(13) 0.0054(11) -0.0029(10) -0.0088(11)
N11 0.0120(12) 0.0302(15) 0.0206(13) 0.0028(11) -0.0026(10) -0.0091(11)
N22 0.0115(12) 0.0333(16) 0.0167(12) 0.0037(11) -0.0004(10) -0.0092(11)
C1 0.0129(14) 0.0343(19) 0.0191(15) 0.0013(13) -0.0032(12) -0.0096(13)
N12 0.0124(12) 0.0310(15) 0.0219(13) 0.0049(11) -0.0035(10) -0.0104(11)
C23 0.0157(16) 0.046(2) 0.0193(16) 0.0002(15) 0.0017(13) -0.0056(15)
C12 0.0131(14) 0.0321(18) 0.0164(14) -0.0010(13) -0.0001(12) -0.0058(13)
C22 0.0183(16) 0.038(2) 0.0139(14) 0.0026(13) 0.0000(12) -0.0055(14)
C11 0.0166(15) 0.0306(18) 0.0270(17) 0.0016(14) -0.0072(13) -0.0075(13)
C13 0.0192(15) 0.0250(17) 0.0189(15) 0.0035(13) -0.0046(13) -0.0035(13)
C24 0.0108(14) 0.049(2) 0.0153(15) 0.0038(14) -0.0016(12) -0.0093(14)
C14 0.0196(15) 0.0290(18) 0.0168(15) 0.0060(13) -0.0014(12) -0.0109(13)
C2 0.0111(14) 0.0311(18) 0.0192(15) 0.0046(13) 0.0002(12) -0.0035(13)
O2 0.0196(12) 0.0693(19) 0.0191(12) 0.0070(12) -0.0053(10) -0.0218(12)
C25 0.0114(15) 0.058(2) 0.0242(17) -0.0074(16) 0.0033(13) -0.0169(16)
C21 0.0214(17) 0.037(2) 0.0256(17) 0.0006(15) 0.0016(14) -0.0065(15)
C15 0.0261(18) 0.042(2) 0.035(2) 0.0134(17) -0.0113(16) -0.0182(16)
Cl1 0.1012(12) 0.0549(8) 0.0700(9) -0.0152(7) -0.0187(9) 0.0108(8)
Cl2A 0.0382(14) 0.0421(16) 0.097(2) 0.0082(15) -0.0046(14) -0.0089(11)
C3A 0.046(7) 0.170(18) 0.067(10) 0.054(10) -0.038(7) -0.024(9)
Cl2B 0.0349(11) 0.0469(15) 0.0335(10) -0.0001(10) -0.0108(8) -0.0166(10)
C3B 0.036(6) 0.041(5) 0.033(5) 0.003(4) -0.016(4) -0.012(4)
P1 0.0137(4) 0.0267(4) 0.0191(4) 0.0027(3) -0.0010(3) -0.0068(3)
C50A 0.027(5) 0.025(5) 0.016(4) 0.010(3) -0.003(3) -0.005(4)
C51A 0.028(4) 0.058(5) 0.020(3) 0.021(3) 0.000(3) -0.009(4)
C52A 0.030(4) 0.037(5) 0.038(4) 0.013(3) 0.011(3) 0.002(3)
C53A 0.063(6) 0.025(5) 0.027(6) -0.015(6) 0.019(5) -0.025(4)
C54A 0.058(5) 0.052(5) 0.019(3) -0.004(3) 0.004(3) -0.036(4)
C55A 0.031(4) 0.037(4) 0.018(3) 0.004(3) -0.002(3) -0.014(3)
C50B 0.018(5) 0.026(5) 0.015(3) 0.008(3) -0.002(3) -0.003(3)
C55B 0.035(4) 0.034(4) 0.019(3) 0.004(3) -0.001(3) -0.015(3)
C54B 0.053(7) 0.032(7) 0.016(5) -0.006(5) -0.001(5) -0.009(5)
C53B 0.039(4) 0.034(4) 0.024(3) 0.005(3) 0.011(3) -0.002(3)
C52B 0.033(4) 0.044(5) 0.034(4) 0.006(3) 0.009(3) -0.017(3)
C51B 0.035(4) 0.036(4) 0.028(3) 0.000(3) 0.001(3) -0.018(3)
C60A 0.023(4) 0.029(4) 0.016(4) 0.003(4) -0.003(4) -0.008(3)
C61A 0.024(3) 0.035(4) 0.028(4) -0.002(3) 0.001(3) -0.008(3)
C62A 0.028(4) 0.029(4) 0.047(5) 0.007(3) 0.001(3) -0.002(3)
C63A 0.017(3) 0.047(4) 0.039(5) 0.008(4) -0.004(3) -0.004(3)
C64A 0.026(8) 0.052(7) 0.059(13) 0.000(8) -0.009(8) -0.022(6)
C65A 0.032(7) 0.019(6) 0.019(7) 0.005(6) 0.003(6) -0.009(5)
C60B 0.015(4) 0.022(4) 0.021(5) 0.004(4) -0.008(4) -0.005(3)
C61B 0.026(3) 0.036(4) 0.030(4) 0.010(3) -0.008(3) -0.012(3)
C62B 0.040(4) 0.039(4) 0.033(4) 0.016(3) -0.016(3) -0.016(3)
C63B 0.030(4) 0.032(4) 0.041(5) 0.009(3) -0.019(4) -0.003(3)
C64B 0.012(6) 0.028(6) 0.034(8) 0.006(5) -0.014(6) -0.005(5)
C65B 0.016(6) 0.030(10) 0.030(10) 0.008(5) -0.014(6) -0.010(5)
C70A 0.025(5) 0.025(4) 0.026(6) 0.006(4) -0.009(4) -0.009(4)
C71A 0.051(7) 0.036(5) 0.031(5) 0.015(4) -0.023(5) -0.023(5)
C72A 0.056(18) 0.047(15) 0.048(11) 0.017(10) -0.037(13) -0.029(13)
C73A 0.053(5) 0.043(5) 0.061(5) 0.014(4) -0.021(5) -0.029(4)
C74A 0.033(4) 0.058(5) 0.046(4) 0.018(4) -0.005(4) -0.028(4)
C75A 0.036(4) 0.052(5) 0.029(4) 0.015(3) -0.009(3) -0.021(4)
C70B 0.027(5) 0.025(4) 0.018(5) 0.004(3) 0.000(4) -0.008(4)
C71B 0.028(5) 0.030(4) 0.036(5) 0.004(4) -0.009(4) -0.009(4)
C72B 0.029(7) 0.032(8) 0.040(7) 0.009(5) -0.015(6) -0.013(5)
C73B 0.038(4) 0.035(4) 0.029(4) -0.001(3) -0.006(3) -0.020(4)
C74B 0.026(3) 0.034(4) 0.029(4) -0.003(3) 0.002(3) -0.012(3)
C75B 0.020(3) 0.032(4) 0.022(3) 0.000(3) 0.002(3) -0.014(3)

loop_
_atom_type_symbol
_atom_type_description
_atom_type_scat_dispersion_real
_atom_type_scat_dispersion_imag
_atom_type_scat_source
C C 0.0033 0.0016 'International Tables Vol C Tables 4.2.6.8 and 6.1.1.4'
H H 0 0 'International Tables Vol C Tables 4.2.6.8 and 6.1.1.4'
N N 0.0061 0.0033 'International Tables Vol C Tables 4.2.6.8 and 6.1.1.4'
O O 0.0106 0.006 'International Tables Vol C Tables 4.2.6.8 and 6.1.1.4'
P P 0.1023 0.0942 'International Tables Vol C Tables 4.2.6.8 and 6.1.1.4'
Ru Ru -1.2594 0.8363 'International Tables Vol C Tables 4.2.6.8 and 6.1.1.4'
Cl Cl 0.1484 0.1585 'International Tables Vol C Tables 4.2.6.8 and 6.1.1.4'

loop_
_geom_angle_atom_site_label_1
_geom_angle_atom_site_label_2
_geom_angle_atom_site_label_3
_geom_angle
_geom_angle_site_symmetry_1
_geom_angle_site_symmetry_3
_geom_angle_publ_flag
N21 Ru1 N1 173.03(11) . . ?
N21 Ru1 O3 93.81(16) . . ?
N1 Ru1 O3 87.36(17) . . ?
N21 Ru1 O1 87.41(16) . . ?
N1 Ru1 O1 91.28(16) . . ?
O3 Ru1 O1 178.27(9) . . ?
N21 Ru1 N11 85.71(15) . . ?
N1 Ru1 N11 87.36(15) . . ?
O3 Ru1 N11 93.83(13) . . ?
O1 Ru1 N11 85.03(13) . . ?
N21 Ru1 P1 97.34(13) . . ?
N1 Ru1 P1 89.42(14) . . ?
O3 Ru1 P1 94.01(11) . . ?
O1 Ru1 P1 87.05(11) . . ?
N11 Ru1 P1 171.38(8) . . ?
C41 O3 Ru1 129.1(2) . . ?
O4 C41 O3 130.1(4) . . ?
O4 C41 C42 118.2(4) . . ?
O3 C41 C42 111.6(3) . . ?
O5A C42 O5B 18.0(13) . . ?
O5A C42 C43A 118.2(13) . . ?
O5B C42 C43A 111.2(13) . . ?
O5A C42 C41 121.1(13) . . ?
O5B C42 C41 121.0(13) . . ?
C43A C42 C41 119.3(4) . . ?
O5A C42 C43B 119.2(12) . . ?
O5B C42 C43B 125.9(13) . . ?
C43A C42 C43B 40.2(5) . . ?
C41 C42 C43B 112.3(4) . . ?
C42 C43A C44A 113.3(6) . . ?
C42 C43A H43A 108.9 . . ?
C44A C43A H43A 108.9 . . ?
C42 C43A H43B 108.9 . . ?
C44A C43A H43B 108.9 . . ?
H43A C43A H43B 107.7 . . ?
C43A C44A H44A 109.5 . . ?
C43A C44A H44B 109.5 . . ?
H44A C44A H44B 109.5 . . ?
C43A C44A H44C 109.5 . . ?
H44A C44A H44C 109.5 . . ?
H44B C44A H44C 109.5 . . ?
C44B C43B C42 114.4(6) . . ?
C44B C43B H43C 108.7 . . ?
C42 C43B H43C 108.7 . . ?
C44B C43B H43D 108.7 . . ?
C42 C43B H43D 108.7 . . ?
H43C C43B H43D 107.6 . . ?
C43B C44B H44D 109.5 . . ?
C43B C44B H44E 109.5 . . ?
H44D C44B H44E 109.5 . . ?
C43B C44B H44F 109.5 . . ?
H44D C44B H44F 109.5 . . ?
H44E C44B H44F 109.5 . . ?
C31 N1 C36 117.9(3) . . ?
C31 N1 Ru1 120.0(3) . . ?
C36 N1 Ru1 122.1(3) . . ?
C34 C35 C36 119.6(4) . . ?
C34 C35 H35 120.2 . . ?
C36 C35 H35 120.2 . . ?
N1 C36 C35 122.2(4) . . ?
N1 C36 H36 118.9 . . ?
C35 C36 H36 118.9 . . ?
N1 C31 C32 122.9(4) . . ?
N1 C31 H32 118.5 . . ?
C32 C31 H32 118.5 . . ?
C35 C34 C32 118.4(3) . . ?
C35 C34 H34 120.8 . . ?
C32 C34 H34 120.8 . . ?
C34 C32 C31 119.0(4) . . ?
C34 C32 H33 120.5 . . ?
C31 C32 H33 120.5 . . ?
C2 O1 Ru1 120.1(2) . . ?
C22 N21 N22 105.2(3) . . ?
C22 N21 Ru1 138.7(2) . . ?
N22 N21 Ru1 116.1(2) . . ?
C12 N11 N12 104.8(3) . . ?
C12 N11 Ru1 138.9(2) . . ?
N12 N11 Ru1 116.1(2) . . ?
C24 N22 N21 112.2(3) . . ?
C24 N22 C1 128.2(3) . . ?
N21 N22 C1 119.6(3) . . ?
N22 C1 N12 110.7(3) . . ?
N22 C1 C2 109.9(3) . . ?
N12 C1 C2 112.4(3) . . ?
N22 C1 H1 107.9 . . ?
N12 C1 H1 107.9 . . ?
C2 C1 H1 107.9 . . ?
C14 N12 N11 112.0(3) . . ?
C14 N12 C1 129.3(3) . . ?
N11 N12 C1 118.7(3) . . ?
C24 C23 C22 107.5(3) . . ?
C24 C23 H23 126.3 . . ?
C22 C23 H23 126.3 . . ?
N11 C12 C13 110.5(3) . . ?
N11 C12 C11 121.8(3) . . ?
C13 C12 C11 127.7(3) . . ?
N21 C22 C23 109.7(3) . . ?
N21 C22 C21 122.0(3) . . ?
C23 C22 C21 128.3(3) . . ?
C12 C11 H11A 109.5 . . ?
C12 C11 H11B 109.5 . . ?
H11A C11 H11B 109.5 . . ?
C12 C11 H11C 109.5 . . ?
H11A C11 H11C 109.5 . . ?
H11B C11 H11C 109.5 . . ?
C14 C13 C12 107.0(3) . . ?
C14 C13 H13 126.5 . . ?
C12 C13 H13 126.5 . . ?
N22 C24 C23 105.4(3) . . ?
N22 C24 C25 122.6(3) . . ?
C23 C24 C25 131.9(3) . . ?
N12 C14 C13 105.7(3) . . ?
N12 C14 C15 123.2(3) . . ?
C13 C14 C15 131.2(3) . . ?
O2 C2 O1 126.0(3) . . ?
O2 C2 C1 117.6(3) . . ?
O1 C2 C1 116.4(3) . . ?
C24 C25 H25A 109.5 . . ?
C24 C25 H25B 109.5 . . ?
H25A C25 H25B 109.5 . . ?
C24 C25 H25C 109.5 . . ?
H25A C25 H25C 109.5 . . ?
H25B C25 H25C 109.5 . . ?
C22 C21 H21A 109.5 . . ?
C22 C21 H21B 109.5 . . ?
H21A C21 H21B 109.5 . . ?
C22 C21 H21C 109.5 . . ?
H21A C21 H21C 109.5 . . ?
H21B C21 H21C 109.5 . . ?
C14 C15 H15A 109.5 . . ?
C14 C15 H15B 109.5 . . ?
H15A C15 H15B 109.5 . . ?
C14 C15 H15C 109.5 . . ?
H15A C15 H15C 109.5 . . ?
H15B C15 H15C 109.5 . . ?
C3A Cl1 C3B 16.2(8) . . ?
Cl1 C3A Cl2A 106.2(8) . . ?
Cl1 C3A H3A1 110.5 . . ?
Cl2A C3A H3A1 110.5 . . ?
Cl1 C3A H3A2 110.5 . . ?
Cl2A C3A H3A2 110.5 . . ?
H3A1 C3A H3A2 108.7 . . ?
Cl1 C3B Cl2B 117.5(6) . . ?
Cl1 C3B H3B1 107.9 . . ?
Cl2B C3B H3B1 107.9 . . ?
Cl1 C3B H3B2 107.9 . . ?
Cl2B C3B H3B2 107.9 . . ?
H3B1 C3B H3B2 107.2 . . ?
C50A P1 C60A 105.7(5) . . ?
C50A P1 C70B 118.5(4) . . ?
C60A P1 C70B 90.5(5) . . ?
C50A P1 C70A 102.3(5) . . ?
C60A P1 C70A 102.5(5) . . ?
C70B P1 C70A 17.7(3) . . ?
C50A P1 C60B 87.6(5) . . ?
C60A P1 C60B 18.4(3) . . ?
C70B P1 C60B 102.3(5) . . ?
C70A P1 C60B 110.4(4) . . ?
C50A P1 C50B 17.3(3) . . ?
C60A P1 C50B 112.3(4) . . ?
C70B P1 C50B 101.8(4) . . ?
C70A P1 C50B 85.2(4) . . ?
C60B P1 C50B 95.8(4) . . ?
C50A P1 Ru1 107.3(4) . . ?
C60A P1 Ru1 116.3(3) . . ?
C70B P1 Ru1 117.4(3) . . ?
C70A P1 Ru1 121.0(3) . . ?
C60B P1 Ru1 120.6(3) . . ?
C50B P1 Ru1 115.3(4) . . ?
C55A C50A C51A 118.2(9) . . ?
C55A C50A P1 121.3(8) . . ?
C51A C50A P1 120.3(8) . . ?
C52A C51A C50A 120.8(9) . . ?
C52A C51A H51A 119.6 . . ?
C50A C51A H51A 119.6 . . ?
C53A C52A C51A 119.2(9) . . ?
C53A C52A H52A 120.4 . . ?
C51A C52A H52A 120.4 . . ?
C54A C53A C52A 120.1(9) . . ?
C54A C53A H53A 120 . . ?
C52A C53A H53A 120 . . ?
C53A C54A C55A 121.2(9) . . ?
C53A C54A H54A 119.4 . . ?
C55A C54A H54A 119.4 . . ?
C50A C55A C54A 120.4(8) . . ?
C50A C55A H55A 119.8 . . ?
C54A C55A H55A 119.8 . . ?
C55B C50B C51B 119.2(9) . . ?
C55B C50B P1 116.6(7) . . ?
C51B C50B P1 124.2(8) . . ?
C50B C55B C54B 119.2(10) . . ?
C50B C55B H55B 120.4 . . ?
C54B C55B H55B 120.4 . . ?
C53B C54B C55B 121.4(11) . . ?
C53B C54B H54B 119.3 . . ?
C55B C54B H54B 119.3 . . ?
C54B C53B C52B 119.6(8) . . ?
C54B C53B H53B 120.2 . . ?
C52B C53B H53B 120.2 . . ?
C53B C52B C51B 120.9(7) . . ?
C53B C52B H52B 119.5 . . ?
C51B C52B H52B 119.5 . . ?
C52B C51B C50B 119.7(8) . . ?
C52B C51B H51B 120.1 . . ?
C50B C51B H51B 120.1 . . ?
C65A C60A C61A 113.7(16) . . ?
C65A C60A P1 122.8(16) . . ?
C61A C60A P1 123.4(7) . . ?
C62A C61A C60A 120.8(8) . . ?
C62A C61A H61A 119.6 . . ?
C60A C61A H61A 119.6 . . ?
C63A C62A C61A 120.6(7) . . ?
C63A C62A H62A 119.7 . . ?
C61A C62A H62A 119.7 . . ?
C64A C63A C62A 117.2(16) . . ?
C64A C63A H63A 121.4 . . ?
C62A C63A H63A 121.4 . . ?
C65A C64A C63A 122(3) . . ?
C65A C64A H64A 119.1 . . ?
C63A C64A H64A 119.1 . . ?
C64A C65A C60A 126(3) . . ?
C64A C65A H65A 117.2 . . ?
C60A C65A H65A 117.2 . . ?
C61B C60B C65B 121.9(14) . . ?
C61B C60B P1 119.9(7) . . ?
C65B C60B P1 118.1(13) . . ?
C62B C61B C60B 120.7(7) . . ?
C62B C61B H61B 119.7 . . ?
C60B C61B H61B 119.7 . . ?
C61B C62B C63B 120.0(7) . . ?
C61B C62B C62B 88.0(7) . 2_787 ?
C63B C62B C62B 128.9(8) . 2_787 ?
C61B C62B H62B 120 . . ?
C63B C62B H62B 120 . . ?
C62B C62B H62B 53.6 2_787 . ?
C62B C63B C64B 121.0(12) . . ?
C62B C63B H63B 119.5 . . ?
C64B C63B H63B 119.5 . . ?
C65B C64B C63B 118(2) . . ?
C65B C64B H64B 120.9 . . ?
C63B C64B H64B 120.9 . . ?
C60B C65B C64B 118(2) . . ?
C60B C65B H65B 121.2 . . ?
C64B C65B H65B 121.2 . . ?
C71A C70A C75A 117.5(9) . . ?
C71A C70A P1 122.8(8) . . ?
C75A C70A P1 119.7(8) . . ?
C72A C71A C70A 120(2) . . ?
C72A C71A H71A 119.9 . . ?
C70A C71A H71A 119.9 . . ?
C73A C72A C71A 123(3) . . ?
C73A C72A H72A 118.6 . . ?
C71A C72A H72A 118.6 . . ?
C72A C73A C74A 119.0(19) . . ?
C72A C73A H73A 120.5 . . ?
C74A C73A H73A 120.5 . . ?
C73A C74A C75A 119.4(8) . . ?
C73A C74A H74A 120.3 . . ?
C75A C74A H74A 120.3 . . ?
C70A C75A C74A 121.1(8) . . ?
C70A C75A H75A 119.5 . . ?
C74A C75A H75A 119.5 . . ?
C71B C70B C75B 118.8(10) . . ?
C71B C70B P1 119.3(8) . . ?
C75B C70B P1 121.5(8) . . ?
C70B C71B C72B 123.1(15) . . ?
C70B C71B H71B 118.5 . . ?
C72B C71B H71B 118.5 . . ?
C73B C72B C71B 116(3) . . ?
C73B C72B H72B 121.8 . . ?
C71B C72B H72B 121.8 . . ?
C74B C73B C72B 120.9(18) . . ?
C74B C73B H73B 119.6 . . ?
C72B C73B H73B 119.6 . . ?
C75B C74B C73B 121.1(7) . . ?
C75B C74B H74B 119.5 . . ?
C73B C74B H74B 119.5 . . ?
C74B C75B C70B 119.8(8) . . ?
C74B C75B H75B 120.1 . . ?
C70B C75B H75B 120.1 . . ?

loop_
_geom_bond_atom_site_label_1
_geom_bond_atom_site_label_2
_geom_bond_distance
_geom_bond_site_symmetry_2
_geom_bond_publ_flag
Ru1 N21 2.089(4) . ?
Ru1 N1 2.095(4) . ?
Ru1 O3 2.097(3) . ?
Ru1 O1 2.108(3) . ?
Ru1 N11 2.115(3) . ?
Ru1 P1 2.303(3) . ?
O3 C41 1.278(5) . ?
O4 C41 1.223(5) . ?
C41 C42 1.532(5) . ?
C42 O5A 1.19(2) . ?
C42 O5B 1.20(2) . ?
C42 C43A 1.494(8) . ?
C42 C43B 1.615(9) . ?
C43A C44A 1.526(10) . ?
C43A H43A 0.97 . ?
C43A H43B 0.97 . ?
C44A H44A 0.96 . ?
C44A H44B 0.96 . ?
C44A H44C 0.96 . ?
C43B C44B 1.521(10) . ?
C43B H43C 0.97 . ?
C43B H43D 0.97 . ?
C44B H44D 0.96 . ?
C44B H44E 0.96 . ?
C44B H44F 0.96 . ?
N1 C31 1.340(5) . ?
N1 C36 1.349(5) . ?
C35 C34 1.382(6) . ?
C35 C36 1.392(5) . ?
C35 H35 0.93 . ?
C36 H36 0.93 . ?
C31 C32 1.392(5) . ?
C31 H32 0.93 . ?
C34 C32 1.388(6) . ?
C34 H34 0.93 . ?
C32 H33 0.93 . ?
O1 C2 1.281(4) . ?
N21 C22 1.338(5) . ?
N21 N22 1.374(4) . ?
N11 C12 1.335(4) . ?
N11 N12 1.379(4) . ?
N22 C24 1.365(5) . ?
N22 C1 1.449(5) . ?
C1 N12 1.449(4) . ?
C1 C2 1.556(5) . ?
C1 H1 0.98 . ?
N12 C14 1.356(4) . ?
C23 C24 1.368(5) . ?
C23 C22 1.410(5) . ?
C23 H23 0.93 . ?
C12 C13 1.397(5) . ?
C12 C11 1.503(5) . ?
C22 C21 1.484(5) . ?
C11 H11A 0.96 . ?
C11 H11B 0.96 . ?
C11 H11C 0.96 . ?
C13 C14 1.375(5) . ?
C13 H13 0.93 . ?
C24 C25 1.490(5) . ?
C14 C15 1.490(5) . ?
C2 O2 1.228(4) . ?
C25 H25A 0.96 . ?
C25 H25B 0.96 . ?
C25 H25C 0.96 . ?
C21 H21A 0.96 . ?
C21 H21B 0.96 . ?
C21 H21C 0.96 . ?
C15 H15A 0.96 . ?
C15 H15B 0.96 . ?
C15 H15C 0.96 . ?
Cl1 C3A 1.686(13) . ?
Cl1 C3B 1.721(9) . ?
Cl2A C3A 1.761(13) . ?
C3A H3A1 0.97 . ?
C3A H3A2 0.97 . ?
Cl2B C3B 1.776(10) . ?
C3B H3B1 0.97 . ?
C3B H3B2 0.97 . ?
P1 C50A 1.790(12) . ?
P1 C60A 1.811(11) . ?
P1 C70B 1.827(11) . ?
P1 C70A 1.843(11) . ?
P1 C60B 1.879(9) . ?
P1 C50B 1.906(11) . ?
C50A C55A 1.386(13) . ?
C50A C51A 1.403(13) . ?
C51A C52A 1.400(11) . ?
C51A H51A 0.93 . ?
C52A C53A 1.387(19) . ?
C52A H52A 0.93 . ?
C53A C54A 1.36(2) . ?
C53A H53A 0.93 . ?
C54A C55A 1.388(10) . ?
C54A H54A 0.93 . ?
C55A H55A 0.93 . ?
C50B C55B 1.386(13) . ?
C50B C51B 1.399(12) . ?
C55B C54B 1.412(14) . ?
C55B H55B 0.93 . ?
C54B C53B 1.351(19) . ?
C54B H54B 0.93 . ?
C53B C52B 1.373(12) . ?
C53B H53B 0.93 . ?
C52B C51B 1.393(10) . ?
C52B H52B 0.93 . ?
C51B H51B 0.93 . ?
C60A C65A 1.37(3) . ?
C60A C61A 1.405(13) . ?
C61A C62A 1.396(10) . ?
C61A H61A 0.93 . ?
C62A C63A 1.388(11) . ?
C62A H62A 0.93 . ?
C63A C64A 1.34(4) . ?
C63A H63A 0.93 . ?
C64A C65A 1.31(4) . ?
C64A H64A 0.93 . ?
C65A H65A 0.93 . ?
C60B C61B 1.402(11) . ?
C60B C65B 1.42(3) . ?
C61B C62B 1.387(10) . ?
C61B H61B 0.93 . ?
C62B C63B 1.401(11) . ?
C62B C62B 1.750(15) 2_787 ?
C62B H62B 0.93 . ?
C63B C64B 1.45(3) . ?
C63B H63B 0.93 . ?
C64B C65B 1.45(3) . ?
C64B H64B 0.93 . ?
C65B H65B 0.93 . ?
C70A C71A 1.390(15) . ?
C70A C75A 1.395(12) . ?
C71A C72A 1.36(4) . ?
C71A H71A 0.93 . ?
C72A C73A 1.35(5) . ?
C72A H72A 0.93 . ?
C73A C74A 1.377(13) . ?
C73A H73A 0.93 . ?
C74A C75A 1.402(12) . ?
C74A H74A 0.93 . ?
C75A H75A 0.93 . ?
C70B C71B 1.372(15) . ?
C70B C75B 1.401(12) . ?
C71B C72B 1.43(4) . ?
C71B H71B 0.93 . ?
C72B C73B 1.40(3) . ?
C72B H72B 0.93 . ?
C73B C74B 1.392(11) . ?
C73B H73B 0.93 . ?
C74B C75B 1.391(10) . ?
C74B H74B 0.93 . ?
C75B H75B 0.93 . ?
